data_4315089
loop_
_publ_author_name
'Alexandra G. Trambitas'
'Tarun K. Panda'
'Jelena Jenter'
'Peter W. Roesky'
'Constantin Daniliuc'
'Cristian G. Hrib'
'Peter G. Jones'
'Matthias Tamm'

_publ_contact_author
;
        Peter G. Jones
        Institut f\"ur Anorganische und Analytische Chemie
        Technische Universit\"at Braunschweig
        Postfach 3329
        38023 Braunschweig
        Germany
;
_publ_contact_author_email p.jones@tu-bs.de
_publ_contact_author_fax '049 531 391-5387'
_publ_contact_author_phone '049 531 391-5382'
_publ_section_title
;
 Rare-Earth Metal Alkyl, Amido, and Cyclopentadienyl Complexes Supported
 by Imidazolin-2-iminato Ligands: Synthesis, Structural Characterization,
 and Catalytic Application
;
_journal_name_full 'Inorganic Chemistry'
_journal_page_first 2435
_journal_page_last 2446
_journal_paper_doi 10.1021/ic9024052
_journal_volume 49
_journal_year 2010
_chemical_formula_sum 'C43 H80 Gd N5 O Si4'
_chemical_formula_weight 952.73
_chemical_name_systematic
; 
 ? 
;
_space_group_IT_number 19
_symmetry_cell_setting orthorhombic
_symmetry_space_group_name_Hall 'P 2ac 2ab'
_symmetry_space_group_name_H-M 'P 21 21 21'
_atom_sites_solution_hydrogens geom
_atom_sites_solution_primary direct
_atom_sites_solution_secondary difmap
_audit_creation_method SHELXL-97
_cell_angle_alpha 90.00
_cell_angle_beta 90.00
_cell_angle_gamma 90.00
_cell_formula_units_Z 8
_cell_length_a 17.6583(16)
_cell_length_b 17.7745(16)
_cell_length_c 32.430(3)
_cell_measurement_reflns_used 9309
_cell_measurement_temperature 100(2)
_cell_measurement_theta_max 26
_cell_measurement_theta_min 2
_cell_volume 10178.7(16)
_computing_cell_refinement 'Bruker APEX2'
_computing_data_collection 'Bruker APEX2'
_computing_data_reduction 'Bruker APEX2'
_computing_molecular_graphics 'Bruker XP'
_computing_publication_material SHELXL-97
_computing_structure_refinement 'SHELXL-97 (Sheldrick, 1997)'
_computing_structure_solution 'SHELXS-97 (Sheldrick, 1990)'
_diffrn_ambient_temperature 100(2)
_diffrn_measured_fraction_theta_full 0.998
_diffrn_measured_fraction_theta_max 0.990
_diffrn_measurement_device_type 'Bruker APEX2 CCD'
_diffrn_measurement_method '\w- and \f-scans'
_diffrn_radiation_monochromator graphite
_diffrn_radiation_source 'fine-focus sealed tube'
_diffrn_radiation_type MoK\a
_diffrn_radiation_wavelength 0.71073
_diffrn_reflns_av_R_equivalents 0.1810
_diffrn_reflns_av_sigmaI/netI 0.0843
_diffrn_reflns_limit_h_max 22
_diffrn_reflns_limit_h_min -22
_diffrn_reflns_limit_k_max 22
_diffrn_reflns_limit_k_min -22
_diffrn_reflns_limit_l_max 40
_diffrn_reflns_limit_l_min -40
_diffrn_reflns_number 321198
_diffrn_reflns_theta_full 26.00
_diffrn_reflns_theta_max 26.50
_diffrn_reflns_theta_min 2.97
_diffrn_standards_decay_% 0
_exptl_absorpt_coefficient_mu 1.432
_exptl_absorpt_correction_T_max 0.9583
_exptl_absorpt_correction_T_min 0.7765
_exptl_absorpt_correction_type multi-scan
_exptl_absorpt_process_details SADABS
_exptl_crystal_colour colourless
_exptl_crystal_density_diffrn 1.243
_exptl_crystal_density_method 'not measured'
_exptl_crystal_description prism
_exptl_crystal_F_000 4008
_exptl_crystal_size_max 0.11
_exptl_crystal_size_mid 0.10
_exptl_crystal_size_min 0.03
_refine_diff_density_max 1.460
_refine_diff_density_min -0.866
_refine_diff_density_rms 0.125
_refine_ls_abs_structure_details 'Flack H D (1983), Acta Cryst. A39, 876-881'
_refine_ls_abs_structure_Flack -0.024(8)
_refine_ls_extinction_method none
_refine_ls_goodness_of_fit_ref 1.029
_refine_ls_hydrogen_treatment 'methyls rigid and other riding'
_refine_ls_matrix_type full
_refine_ls_number_parameters 1013
_refine_ls_number_reflns 20910
_refine_ls_number_restraints 0
_refine_ls_restrained_S_all 1.029
_refine_ls_R_factor_all 0.0780
_refine_ls_R_factor_gt 0.0467
_refine_ls_shift/su_max 0.001
_refine_ls_shift/su_mean 0.000
_refine_ls_structure_factor_coef Fsqd
_refine_ls_weighting_details 'calc w=1/[\s^2^(Fo^2^)+(0.0319P)^2^+21.1804P] where P=(Fo^2^+2Fc^2^)/3'
_refine_ls_weighting_scheme calc
_refine_ls_wR_factor_gt 0.0872
_refine_ls_wR_factor_ref 0.0995
_reflns_number_gt 16324
_reflns_number_total 20910
_reflns_threshold_expression >2sigma(I)
_cod_data_source_file ic9024052_si_002_06.cif
_cod_data_source_block tarun69
_cod_database_code 4315089

loop_
_symmetry_equiv_pos_as_xyz
'x, y, z'
'-x+1/2, -y, z+1/2'
'-x, y+1/2, -z+1/2'
'x+1/2, -y+1/2, -z'

loop_
_atom_site_label
_atom_site_type_symbol
_atom_site_fract_x
_atom_site_fract_y
_atom_site_fract_z
_atom_site_U_iso_or_equiv
_atom_site_adp_type
_atom_site_occupancy
_atom_site_symmetry_multiplicity
_atom_site_calc_flag
_atom_site_refinement_flags
_atom_site_disorder_assembly
_atom_site_disorder_group
Gd1 Gd 0.001370(19) 0.166279(15) -0.139791(8) 0.01484(7) Uani 1 1 d . . .
Si1 Si 0.13745(13) 0.02749(13) -0.10110(7) 0.0371(5) Uani 1 1 d . . .
Si2 Si -0.02280(12) -0.01185(10) -0.12072(6) 0.0300(5) Uani 1 1 d . . .
Si3 Si -0.05796(10) 0.28105(10) -0.22131(6) 0.0197(4) Uani 1 1 d . . .
Si4 Si 0.00134(13) 0.13346(9) -0.24728(5) 0.0201(4) Uani 1 1 d . . .
O1 O 0.1139(2) 0.2380(3) -0.14440(13) 0.0256(10) Uani 1 1 d . . .
N1 N -0.0545(3) 0.2324(3) -0.09242(14) 0.0169(12) Uani 1 1 d . . .
N2 N -0.0867(3) 0.3448(3) -0.05508(14) 0.0128(11) Uani 1 1 d . . .
N3 N -0.1759(2) 0.2581(3) -0.06193(14) 0.0138(10) Uani 1 1 d . . .
N4 N 0.0511(3) 0.0532(3) -0.11684(16) 0.0286(14) Uani 1 1 d . . .
N5 N -0.0235(3) 0.1940(3) -0.20809(15) 0.0193(12) Uani 1 1 d . . .
C1 C -0.0992(3) 0.2726(3) -0.07260(17) 0.0132(13) Uani 1 1 d . . .
C2 C -0.1523(4) 0.3707(4) -0.03527(19) 0.0189(14) Uani 1 1 d . . .
H2 H -0.1580 0.4177 -0.0216 0.023 Uiso 1 1 calc R . .
C3 C -0.2055(4) 0.3176(3) -0.03898(19) 0.0172(14) Uani 1 1 d . . .
H3 H -0.2551 0.3200 -0.0278 0.021 Uiso 1 1 calc R . .
C4 C -0.0167(3) 0.3849(3) -0.05487(17) 0.0144(14) Uani 1 1 d . . .
C5 C -0.0090(4) 0.4476(3) -0.08018(17) 0.0169(13) Uani 1 1 d . . .
C6 C 0.0611(4) 0.4865(4) -0.0792(2) 0.0278(17) Uani 1 1 d . . .
H6 H 0.0679 0.5306 -0.0953 0.033 Uiso 1 1 calc R . .
C7 C 0.1194(4) 0.4599(4) -0.0548(2) 0.0358(19) Uani 1 1 d . . .
H7 H 0.1669 0.4850 -0.0551 0.043 Uiso 1 1 calc R . .
C8 C 0.1097(4) 0.3978(4) -0.0300(2) 0.0317(18) Uani 1 1 d . . .
H8 H 0.1502 0.3818 -0.0129 0.038 Uiso 1 1 calc R . .
C9 C 0.0425(4) 0.3581(4) -0.02943(19) 0.0203(15) Uani 1 1 d . . .
C10 C 0.0303(4) 0.2921(4) -0.00114(18) 0.0225(14) Uani 1 1 d . . .
H10 H -0.0042 0.2560 -0.0155 0.027 Uiso 1 1 calc R . .
C11 C 0.1049(4) 0.2499(5) 0.0090(2) 0.0314(16) Uani 1 1 d . . .
H11A H 0.1318 0.2384 -0.0167 0.038 Uiso 1 1 calc R . .
H11B H 0.0931 0.2030 0.0235 0.038 Uiso 1 1 calc R . .
H11C H 0.1369 0.2817 0.0265 0.038 Uiso 1 1 calc R . .
C12 C -0.0080(4) 0.3158(4) 0.03873(19) 0.0286(16) Uani 1 1 d . . .
H12A H 0.0249 0.3509 0.0537 0.034 Uiso 1 1 calc R . .
H12B H -0.0174 0.2714 0.0558 0.034 Uiso 1 1 calc R . .
H12C H -0.0562 0.3406 0.0324 0.034 Uiso 1 1 calc R . .
C13 C -0.0721(4) 0.4796(4) -0.10601(19) 0.0211(15) Uani 1 1 d . . .
H13 H -0.1133 0.4411 -0.1074 0.025 Uiso 1 1 calc R . .
C14 C -0.1050(4) 0.5504(4) -0.0862(3) 0.0352(19) Uani 1 1 d . . .
H14A H -0.1218 0.5388 -0.0581 0.042 Uiso 1 1 calc R . .
H14B H -0.1481 0.5681 -0.1025 0.042 Uiso 1 1 calc R . .
H14C H -0.0660 0.5897 -0.0853 0.042 Uiso 1 1 calc R . .
C15 C -0.0468(4) 0.4965(4) -0.1500(2) 0.0350(19) Uani 1 1 d . . .
H15A H -0.0105 0.5382 -0.1497 0.042 Uiso 1 1 calc R . .
H15B H -0.0909 0.5104 -0.1667 0.042 Uiso 1 1 calc R . .
H15C H -0.0227 0.4518 -0.1618 0.042 Uiso 1 1 calc R . .
C16 C -0.2068(3) 0.1832(3) -0.06202(19) 0.0156(14) Uani 1 1 d . . .
C17 C -0.1876(3) 0.1350(4) -0.0295(2) 0.0180(14) Uani 1 1 d . . .
C18 C -0.2182(4) 0.0628(4) -0.0294(2) 0.0260(16) Uani 1 1 d . . .
H18 H -0.2059 0.0290 -0.0077 0.031 Uiso 1 1 calc R . .
C19 C -0.2666(4) 0.0401(4) -0.0608(2) 0.0295(18) Uani 1 1 d . . .
H19 H -0.2865 -0.0096 -0.0608 0.035 Uiso 1 1 calc R . .
C20 C -0.2855(4) 0.0886(4) -0.0915(2) 0.0254(16) Uani 1 1 d . . .
H20 H -0.3200 0.0726 -0.1122 0.030 Uiso 1 1 calc R . .
C21 C -0.2558(4) 0.1617(4) -0.09361(18) 0.0197(14) Uani 1 1 d . . .
C22 C -0.2776(4) 0.2131(4) -0.1290(2) 0.0232(15) Uani 1 1 d . . .
H22 H -0.2445 0.2587 -0.1276 0.028 Uiso 1 1 calc R . .
C23 C -0.2663(4) 0.1763(5) -0.1712(2) 0.0356(19) Uani 1 1 d . . .
H23A H -0.2129 0.1627 -0.1747 0.043 Uiso 1 1 calc R . .
H23B H -0.2812 0.2117 -0.1930 0.043 Uiso 1 1 calc R . .
H23C H -0.2976 0.1309 -0.1731 0.043 Uiso 1 1 calc R . .
C24 C -0.3601(3) 0.2390(4) -0.1243(2) 0.0306(16) Uani 1 1 d . . .
H24A H -0.3933 0.1949 -0.1225 0.037 Uiso 1 1 calc R . .
H24B H -0.3745 0.2693 -0.1483 0.037 Uiso 1 1 calc R . .
H24C H -0.3653 0.2692 -0.0992 0.037 Uiso 1 1 calc R . .
C25 C -0.1373(4) 0.1598(4) 0.0058(2) 0.0241(15) Uani 1 1 d . . .
H25 H -0.1191 0.2118 -0.0007 0.029 Uiso 1 1 calc R . .
C26 C -0.0681(4) 0.1102(4) 0.0111(2) 0.0365(19) Uani 1 1 d . . .
H26A H -0.0842 0.0588 0.0176 0.044 Uiso 1 1 calc R . .
H26B H -0.0368 0.1298 0.0336 0.044 Uiso 1 1 calc R . .
H26C H -0.0386 0.1101 -0.0145 0.044 Uiso 1 1 calc R . .
C27 C -0.1820(4) 0.1639(5) 0.0465(2) 0.0347(18) Uani 1 1 d . . .
H27A H -0.2246 0.1987 0.0433 0.042 Uiso 1 1 calc R . .
H27B H -0.1486 0.1820 0.0685 0.042 Uiso 1 1 calc R . .
H27C H -0.2010 0.1138 0.0535 0.042 Uiso 1 1 calc R . .
C28 C 0.1307(4) 0.3038(4) -0.1196(2) 0.0294(17) Uani 1 1 d . . .
H28A H 0.1470 0.2891 -0.0916 0.035 Uiso 1 1 calc R . .
H28B H 0.0856 0.3368 -0.1174 0.035 Uiso 1 1 calc R . .
C29 C 0.1944(4) 0.3437(4) -0.1425(2) 0.0320(17) Uani 1 1 d . . .
H29A H 0.1743 0.3789 -0.1635 0.038 Uiso 1 1 calc R . .
H29B H 0.2274 0.3718 -0.1232 0.038 Uiso 1 1 calc R . .
C30 C 0.2364(4) 0.2792(5) -0.1623(2) 0.039(2) Uani 1 1 d . . .
H30A H 0.2706 0.2543 -0.1423 0.047 Uiso 1 1 calc R . .
H30B H 0.2663 0.2965 -0.1863 0.047 Uiso 1 1 calc R . .
C31 C 0.1733(4) 0.2269(4) -0.1755(2) 0.0306(18) Uani 1 1 d . . .
H31A H 0.1546 0.2404 -0.2034 0.037 Uiso 1 1 calc R . .
H31B H 0.1907 0.1740 -0.1758 0.037 Uiso 1 1 calc R . .
C32 C 0.1870(5) 0.1075(6) -0.0764(3) 0.074(4) Uani 1 1 d . . .
H32A H 0.1965 0.1468 -0.0970 0.110 Uiso 1 1 calc R . .
H32B H 0.2354 0.0902 -0.0650 0.110 Uiso 1 1 calc R . .
H32C H 0.1555 0.1279 -0.0542 0.110 Uiso 1 1 calc R . .
C33 C 0.1384(6) -0.0527(6) -0.0633(3) 0.074(3) Uani 1 1 d . . .
H33A H 0.1109 -0.0381 -0.0383 0.111 Uiso 1 1 calc R . .
H33B H 0.1909 -0.0652 -0.0562 0.111 Uiso 1 1 calc R . .
H33C H 0.1139 -0.0967 -0.0757 0.111 Uiso 1 1 calc R . .
C34 C 0.1994(4) -0.0064(5) -0.1450(3) 0.044(2) Uani 1 1 d . . .
H34A H 0.1797 -0.0541 -0.1556 0.065 Uiso 1 1 calc R . .
H34B H 0.2513 -0.0137 -0.1349 0.065 Uiso 1 1 calc R . .
H34C H 0.1995 0.0312 -0.1671 0.065 Uiso 1 1 calc R . .
C35 C -0.0007(6) -0.0930(4) -0.1552(2) 0.049(2) Uani 1 1 d . . .
H35A H 0.0190 -0.0743 -0.1815 0.074 Uiso 1 1 calc R . .
H35B H -0.0468 -0.1223 -0.1601 0.074 Uiso 1 1 calc R . .
H35C H 0.0375 -0.1251 -0.1420 0.074 Uiso 1 1 calc R . .
C36 C -0.0569(5) -0.0508(4) -0.0707(2) 0.049(2) Uani 1 1 d . . .
H36A H -0.0167 -0.0810 -0.0580 0.073 Uiso 1 1 calc R . .
H36B H -0.1014 -0.0826 -0.0755 0.073 Uiso 1 1 calc R . .
H36C H -0.0705 -0.0094 -0.0522 0.073 Uiso 1 1 calc R . .
C37 C -0.1049(4) 0.0416(4) -0.1433(2) 0.0331(17) Uani 1 1 d . . .
H37A H -0.1192 0.0825 -0.1246 0.050 Uiso 1 1 calc R . .
H37B H -0.1480 0.0075 -0.1470 0.050 Uiso 1 1 calc R . .
H37C H -0.0902 0.0626 -0.1701 0.050 Uiso 1 1 calc R . .
C38 C -0.1243(4) 0.2813(4) -0.2668(2) 0.0347(19) Uani 1 1 d . . .
H38A H -0.0970 0.2649 -0.2915 0.052 Uiso 1 1 calc R . .
H38B H -0.1439 0.3323 -0.2711 0.052 Uiso 1 1 calc R . .
H38C H -0.1666 0.2469 -0.2615 0.052 Uiso 1 1 calc R . .
C39 C -0.1152(4) 0.3217(4) -0.1781(2) 0.0358(19) Uani 1 1 d . . .
H39A H -0.1625 0.2933 -0.1752 0.054 Uiso 1 1 calc R . .
H39B H -0.1268 0.3745 -0.1841 0.054 Uiso 1 1 calc R . .
H39C H -0.0863 0.3185 -0.1524 0.054 Uiso 1 1 calc R . .
C40 C 0.0199(4) 0.3499(4) -0.2320(2) 0.0258(17) Uani 1 1 d . . .
H40A H 0.0495 0.3580 -0.2068 0.039 Uiso 1 1 calc R . .
H40B H -0.0019 0.3977 -0.2412 0.039 Uiso 1 1 calc R . .
H40C H 0.0530 0.3298 -0.2537 0.039 Uiso 1 1 calc R . .
C41 C 0.0493(4) 0.1811(4) -0.2920(2) 0.0302(17) Uani 1 1 d . . .
H41A H 0.0138 0.2159 -0.3052 0.045 Uiso 1 1 calc R . .
H41B H 0.0655 0.1431 -0.3121 0.045 Uiso 1 1 calc R . .
H41C H 0.0935 0.2090 -0.2821 0.045 Uiso 1 1 calc R . .
C42 C 0.0737(4) 0.0633(4) -0.2287(2) 0.0254(16) Uani 1 1 d . . .
H42A H 0.1228 0.0883 -0.2256 0.038 Uiso 1 1 calc R . .
H42B H 0.0782 0.0224 -0.2488 0.038 Uiso 1 1 calc R . .
H42C H 0.0577 0.0427 -0.2021 0.038 Uiso 1 1 calc R . .
C43 C -0.0815(4) 0.0778(4) -0.2675(2) 0.0315(18) Uani 1 1 d . . .
H43A H -0.1078 0.0535 -0.2445 0.047 Uiso 1 1 calc R . .
H43B H -0.0633 0.0393 -0.2867 0.047 Uiso 1 1 calc R . .
H43C H -0.1166 0.1116 -0.2819 0.047 Uiso 1 1 calc R . .
Gd2 Gd -0.033070(16) -0.243141(16) 0.127583(9) 0.01483(7) Uani 1 1 d . . .
Si5 Si -0.01929(11) -0.41258(10) 0.06916(6) 0.0279(5) Uani 1 1 d . . .
Si6 Si 0.00285(11) -0.25833(11) 0.02989(5) 0.0246(4) Uani 1 1 d . . .
Si7 Si -0.14002(11) -0.09518(11) 0.16240(6) 0.0274(5) Uani 1 1 d . . .
Si8 Si -0.21528(11) -0.18016(11) 0.09505(6) 0.0227(4) Uani 1 1 d . . .
O2 O -0.0895(2) -0.3174(3) 0.18090(13) 0.0261(11) Uani 1 1 d . . .
N6 N 0.0721(3) -0.2209(3) 0.16061(15) 0.0186(12) Uani 1 1 d . . .
N7 N 0.1549(3) -0.2023(3) 0.21876(16) 0.0195(12) Uani 1 1 d . . .
N8 N 0.1817(3) -0.1395(3) 0.16201(15) 0.0164(12) Uani 1 1 d . . .
N9 N -0.0169(3) -0.3155(3) 0.07042(15) 0.0233(13) Uani 1 1 d . . .
N10 N -0.1397(3) -0.1663(3) 0.12757(16) 0.0206(11) Uani 1 1 d . . .
C51 C 0.1286(3) -0.1917(3) 0.17805(19) 0.0154(14) Uani 1 1 d . . .
C52 C 0.2196(4) -0.1587(4) 0.2256(2) 0.0236(15) Uani 1 1 d . . .
H52 H 0.2474 -0.1560 0.2506 0.028 Uiso 1 1 calc R . .
C53 C 0.2357(4) -0.1219(4) 0.1913(2) 0.0243(16) Uani 1 1 d . . .
H53 H 0.2774 -0.0888 0.1875 0.029 Uiso 1 1 calc R . .
C54 C 0.1230(3) -0.2520(4) 0.24865(17) 0.0197(13) Uani 1 1 d . . .
C55 C 0.0812(4) -0.2213(4) 0.2814(2) 0.0252(16) Uani 1 1 d . . .
C56 C 0.0533(4) -0.2700(4) 0.3113(2) 0.0319(18) Uani 1 1 d . . .
H56 H 0.0259 -0.2503 0.3341 0.038 Uiso 1 1 calc R . .
C57 C 0.0647(4) -0.3465(4) 0.3082(2) 0.0343(19) Uani 1 1 d . . .
H57 H 0.0438 -0.3793 0.3283 0.041 Uiso 1 1 calc R . .
C58 C 0.1067(4) -0.3755(4) 0.2759(2) 0.0321(18) Uani 1 1 d . . .
H58 H 0.1154 -0.4282 0.2747 0.039 Uiso 1 1 calc R . .
C59 C 0.1362(4) -0.3297(4) 0.24531(19) 0.0220(15) Uani 1 1 d . . .
C60 C 0.1834(4) -0.3623(4) 0.2109(2) 0.0271(17) Uani 1 1 d . . .
H60 H 0.1722 -0.3325 0.1855 0.032 Uiso 1 1 calc R . .
C61 C 0.1669(5) -0.4443(4) 0.2012(3) 0.047(2) Uani 1 1 d . . .
H61A H 0.1855 -0.4760 0.2238 0.056 Uiso 1 1 calc R . .
H61B H 0.1923 -0.4584 0.1755 0.056 Uiso 1 1 calc R . .
H61C H 0.1121 -0.4513 0.1982 0.056 Uiso 1 1 calc R . .
C62 C 0.2676(4) -0.3532(5) 0.2201(3) 0.046(2) Uani 1 1 d . . .
H62A H 0.2792 -0.2998 0.2244 0.055 Uiso 1 1 calc R . .
H62B H 0.2972 -0.3723 0.1967 0.055 Uiso 1 1 calc R . .
H62C H 0.2805 -0.3816 0.2450 0.055 Uiso 1 1 calc R . .
C63 C 0.0680(4) -0.1374(4) 0.2858(2) 0.0317(18) Uani 1 1 d . . .
H63 H 0.0854 -0.1129 0.2596 0.038 Uiso 1 1 calc R . .
C64 C 0.1149(5) -0.1042(5) 0.3210(3) 0.052(2) Uani 1 1 d . . .
H64A H 0.1008 -0.1288 0.3470 0.062 Uiso 1 1 calc R . .
H64B H 0.1050 -0.0501 0.3231 0.062 Uiso 1 1 calc R . .
H64C H 0.1688 -0.1125 0.3156 0.062 Uiso 1 1 calc R . .
C65 C -0.0154(4) -0.1180(4) 0.2915(2) 0.039(2) Uani 1 1 d . . .
H65A H -0.0449 -0.1406 0.2691 0.047 Uiso 1 1 calc R . .
H65B H -0.0218 -0.0633 0.2910 0.047 Uiso 1 1 calc R . .
H65C H -0.0331 -0.1379 0.3180 0.047 Uiso 1 1 calc R . .
C66 C 0.1935(3) -0.1277(4) 0.11897(18) 0.0169(14) Uani 1 1 d . . .
C67 C 0.2261(3) -0.1869(4) 0.0958(2) 0.0178(15) Uani 1 1 d . . .
C68 C 0.2387(4) -0.1741(4) 0.0541(2) 0.0255(16) Uani 1 1 d . . .
H68 H 0.2592 -0.2133 0.0377 0.031 Uiso 1 1 calc R . .
C69 C 0.2223(4) -0.1062(5) 0.0363(2) 0.0292(18) Uani 1 1 d . . .
H69 H 0.2326 -0.0983 0.0079 0.035 Uiso 1 1 calc R . .
C70 C 0.1909(4) -0.0494(4) 0.0594(2) 0.0261(16) Uani 1 1 d . . .
H70 H 0.1794 -0.0029 0.0465 0.031 Uiso 1 1 calc R . .
C71 C 0.1754(3) -0.0580(3) 0.10148(19) 0.0163(14) Uani 1 1 d . . .
C72 C 0.1443(4) 0.0057(4) 0.1270(2) 0.0268(16) Uani 1 1 d . . .
H72 H 0.1227 -0.0162 0.1528 0.032 Uiso 1 1 calc R . .
C73 C 0.0806(4) 0.0483(4) 0.1046(2) 0.0346(18) Uani 1 1 d . . .
H73A H 0.1023 0.0785 0.0823 0.042 Uiso 1 1 calc R . .
H73B H 0.0546 0.0814 0.1242 0.042 Uiso 1 1 calc R . .
H73C H 0.0444 0.0122 0.0931 0.042 Uiso 1 1 calc R . .
C74 C 0.2079(4) 0.0600(4) 0.1392(2) 0.0300(16) Uani 1 1 d . . .
H74A H 0.2458 0.0331 0.1556 0.036 Uiso 1 1 calc R . .
H74B H 0.1868 0.1013 0.1555 0.036 Uiso 1 1 calc R . .
H74C H 0.2317 0.0803 0.1143 0.036 Uiso 1 1 calc R . .
C75 C 0.2524(4) -0.2584(4) 0.1163(2) 0.0283(16) Uani 1 1 d . . .
H75 H 0.2337 -0.2575 0.1454 0.034 Uiso 1 1 calc R . .
C76 C 0.2202(5) -0.3283(4) 0.0958(3) 0.048(2) Uani 1 1 d . . .
H76A H 0.1648 -0.3267 0.0970 0.058 Uiso 1 1 calc R . .
H76B H 0.2385 -0.3731 0.1103 0.058 Uiso 1 1 calc R . .
H76C H 0.2367 -0.3301 0.0670 0.058 Uiso 1 1 calc R . .
C77 C 0.3388(4) -0.2614(5) 0.1177(2) 0.0369(18) Uani 1 1 d . . .
H77A H 0.3588 -0.2655 0.0896 0.044 Uiso 1 1 calc R . .
H77B H 0.3548 -0.3053 0.1338 0.044 Uiso 1 1 calc R . .
H77C H 0.3582 -0.2155 0.1307 0.044 Uiso 1 1 calc R . .
C78 C -0.0497(4) -0.3451(5) 0.2162(2) 0.0368(19) Uani 1 1 d . . .
H78A H -0.0096 -0.3808 0.2077 0.044 Uiso 1 1 calc R . .
H78B H -0.0258 -0.3030 0.2314 0.044 Uiso 1 1 calc R . .
C79 C -0.1039(6) -0.3821(10) 0.2416(4) 0.136(7) Uani 1 1 d . . .
H79A H -0.0925 -0.4366 0.2424 0.163 Uiso 1 1 calc R . .
H79B H -0.1001 -0.3624 0.2701 0.163 Uiso 1 1 calc R . .
C80 C -0.1773(5) -0.3715(7) 0.2270(3) 0.071(4) Uani 1 1 d . . .
H80A H -0.2060 -0.3382 0.2458 0.085 Uiso 1 1 calc R . .
H80B H -0.2041 -0.4203 0.2250 0.085 Uiso 1 1 calc R . .
C81 C -0.1704(4) -0.3361(5) 0.1854(2) 0.043(2) Uani 1 1 d . . .
H81A H -0.1867 -0.3716 0.1636 0.052 Uiso 1 1 calc R . .
H81B H -0.2020 -0.2902 0.1837 0.052 Uiso 1 1 calc R . .
C82 C 0.0174(8) -0.4523(5) 0.1182(3) 0.093(4) Uani 1 1 d . . .
H82A H 0.0657 -0.4282 0.1251 0.139 Uiso 1 1 calc R . .
H82B H 0.0251 -0.5066 0.1151 0.139 Uiso 1 1 calc R . .
H82C H -0.0192 -0.4430 0.1403 0.139 Uiso 1 1 calc R . .
C83 C -0.1132(6) -0.4519(5) 0.0598(4) 0.093(4) Uani 1 1 d . . .
H83A H -0.1484 -0.4339 0.0809 0.140 Uiso 1 1 calc R . .
H83B H -0.1105 -0.5070 0.0608 0.140 Uiso 1 1 calc R . .
H83C H -0.1311 -0.4360 0.0325 0.140 Uiso 1 1 calc R . .
C84 C 0.0433(7) -0.4523(5) 0.0271(3) 0.077(3) Uani 1 1 d . . .
H84A H 0.0190 -0.4447 0.0002 0.116 Uiso 1 1 calc R . .
H84B H 0.0510 -0.5062 0.0318 0.116 Uiso 1 1 calc R . .
H84C H 0.0924 -0.4265 0.0274 0.116 Uiso 1 1 calc R . .
C85 C 0.0924(4) -0.2770(5) 0.0008(2) 0.044(2) Uani 1 1 d . . .
H85A H 0.1346 -0.2819 0.0203 0.067 Uiso 1 1 calc R . .
H85B H 0.1024 -0.2352 -0.0181 0.067 Uiso 1 1 calc R . .
H85C H 0.0871 -0.3238 -0.0150 0.067 Uiso 1 1 calc R . .
C86 C -0.0731(4) -0.2558(5) -0.0101(2) 0.0336(17) Uani 1 1 d . . .
H86A H -0.0781 -0.3056 -0.0228 0.050 Uiso 1 1 calc R . .
H86B H -0.0598 -0.2188 -0.0314 0.050 Uiso 1 1 calc R . .
H86C H -0.1212 -0.2415 0.0027 0.050 Uiso 1 1 calc R . .
C87 C 0.0120(4) -0.1594(4) 0.05256(19) 0.0284(16) Uani 1 1 d . . .
H87A H -0.0343 -0.1468 0.0678 0.043 Uiso 1 1 calc R . .
H87B H 0.0194 -0.1231 0.0302 0.043 Uiso 1 1 calc R . .
H87C H 0.0555 -0.1577 0.0713 0.043 Uiso 1 1 calc R . .
C88 C -0.1932(5) -0.1196(5) 0.2108(3) 0.053(3) Uani 1 1 d . . .
H88A H -0.2446 -0.1357 0.2037 0.079 Uiso 1 1 calc R . .
H88B H -0.1956 -0.0753 0.2288 0.079 Uiso 1 1 calc R . .
H88C H -0.1669 -0.1604 0.2252 0.079 Uiso 1 1 calc R . .
C89 C -0.1802(6) -0.0045(5) 0.1409(3) 0.073(4) Uani 1 1 d . . .
H89A H -0.1472 0.0141 0.1188 0.109 Uiso 1 1 calc R . .
H89B H -0.1830 0.0333 0.1629 0.109 Uiso 1 1 calc R . .
H89C H -0.2310 -0.0138 0.1299 0.109 Uiso 1 1 calc R . .
C90 C -0.0402(4) -0.0734(4) 0.1789(2) 0.0289(16) Uani 1 1 d . . .
H90A H -0.0170 -0.1185 0.1908 0.043 Uiso 1 1 calc R . .
H90B H -0.0408 -0.0331 0.1995 0.043 Uiso 1 1 calc R . .
H90C H -0.0107 -0.0570 0.1549 0.043 Uiso 1 1 calc R . .
C91 C -0.3100(4) -0.1646(5) 0.1200(2) 0.0395(19) Uani 1 1 d . . .
H91A H -0.3151 -0.1981 0.1439 0.059 Uiso 1 1 calc R . .
H91B H -0.3503 -0.1755 0.1001 0.059 Uiso 1 1 calc R . .
H91C H -0.3140 -0.1122 0.1291 0.059 Uiso 1 1 calc R . .
C92 C -0.2118(5) -0.1158(5) 0.0490(2) 0.037(2) Uani 1 1 d . . .
H92A H -0.2143 -0.0634 0.0583 0.056 Uiso 1 1 calc R . .
H92B H -0.2548 -0.1265 0.0309 0.056 Uiso 1 1 calc R . .
H92C H -0.1644 -0.1240 0.0340 0.056 Uiso 1 1 calc R . .
C93 C -0.2184(4) -0.2789(4) 0.0755(2) 0.0293(17) Uani 1 1 d . . .
H93A H -0.1678 -0.2940 0.0663 0.044 Uiso 1 1 calc R . .
H93B H -0.2539 -0.2821 0.0523 0.044 Uiso 1 1 calc R . .
H93C H -0.2352 -0.3126 0.0976 0.044 Uiso 1 1 calc R . .

loop_
_atom_site_aniso_label
_atom_site_aniso_U_11
_atom_site_aniso_U_22
_atom_site_aniso_U_33
_atom_site_aniso_U_23
_atom_site_aniso_U_13
_atom_site_aniso_U_12
Gd1 0.01393(13) 0.01400(14) 0.01658(14) -0.00090(12) 0.00185(14) 0.00255(14)
Si1 0.0417(13) 0.0355(13) 0.0341(13) -0.0001(10) -0.0071(10) 0.0209(11)
Si2 0.0406(13) 0.0164(9) 0.0329(11) 0.0013(8) 0.0144(9) 0.0022(8)
Si3 0.0170(9) 0.0192(10) 0.0228(10) 0.0022(7) 0.0038(8) 0.0016(7)
Si4 0.0217(8) 0.0205(8) 0.0181(8) -0.0028(7) 0.0007(9) -0.0026(9)
O1 0.018(2) 0.032(3) 0.027(2) -0.008(2) 0.0061(19) -0.009(2)
N1 0.017(3) 0.015(3) 0.019(3) -0.002(2) 0.001(2) 0.004(2)
N2 0.008(2) 0.011(3) 0.020(3) 0.001(2) 0.001(2) -0.002(2)
N3 0.009(2) 0.015(3) 0.017(2) -0.001(2) 0.0005(19) -0.006(2)
N4 0.036(4) 0.023(3) 0.028(3) 0.003(2) 0.005(3) 0.017(3)
N5 0.019(3) 0.014(3) 0.025(3) -0.002(2) 0.004(2) 0.001(2)
C1 0.014(3) 0.013(3) 0.013(3) 0.004(2) -0.002(2) -0.004(3)
C2 0.017(4) 0.019(4) 0.021(4) -0.007(3) 0.001(3) 0.007(3)
C3 0.015(3) 0.013(3) 0.024(4) -0.003(3) 0.005(3) 0.001(3)
C4 0.010(4) 0.021(3) 0.013(3) -0.004(2) 0.002(2) 0.001(2)
C5 0.016(4) 0.018(3) 0.017(3) -0.001(2) 0.010(3) 0.001(3)
C6 0.026(4) 0.018(4) 0.040(4) 0.000(3) 0.006(3) -0.007(3)
C7 0.020(4) 0.031(4) 0.056(5) 0.000(4) -0.001(4) -0.015(3)
C8 0.023(4) 0.036(5) 0.036(4) -0.006(4) -0.005(3) 0.001(3)
C9 0.016(3) 0.023(4) 0.022(3) -0.007(3) 0.001(3) -0.007(3)
C10 0.019(3) 0.024(3) 0.024(3) -0.002(3) -0.009(3) 0.002(3)
C11 0.025(4) 0.040(4) 0.029(4) 0.000(4) -0.007(3) 0.011(4)
C12 0.024(4) 0.032(4) 0.029(3) 0.004(3) 0.004(3) -0.001(3)
C13 0.020(4) 0.024(4) 0.019(3) 0.004(3) 0.000(3) -0.007(3)
C14 0.026(4) 0.021(4) 0.059(5) -0.003(4) 0.001(4) 0.005(3)
C15 0.038(5) 0.030(4) 0.037(5) 0.006(3) 0.006(4) -0.001(4)
C16 0.014(3) 0.010(3) 0.022(3) -0.004(3) 0.008(3) -0.003(2)
C17 0.014(3) 0.020(4) 0.020(4) -0.006(3) 0.005(3) 0.001(3)
C18 0.022(4) 0.021(4) 0.035(4) 0.009(3) 0.010(3) -0.001(3)
C19 0.032(4) 0.019(4) 0.038(4) -0.008(3) 0.018(3) -0.012(3)
C20 0.018(4) 0.028(4) 0.030(4) -0.006(3) 0.004(3) -0.006(3)
C21 0.023(3) 0.019(3) 0.017(3) -0.002(3) 0.002(3) -0.005(3)
C22 0.023(3) 0.026(3) 0.020(3) 0.000(3) -0.002(3) -0.013(3)
C23 0.035(4) 0.049(5) 0.022(4) -0.009(4) -0.003(3) -0.005(4)
C24 0.025(3) 0.032(4) 0.034(4) 0.005(4) -0.002(3) 0.000(3)
C25 0.018(3) 0.024(4) 0.031(4) 0.001(3) -0.004(3) 0.002(3)
C26 0.026(4) 0.039(5) 0.045(5) 0.006(4) -0.012(4) 0.009(4)
C27 0.035(4) 0.044(5) 0.025(4) -0.002(4) -0.001(3) -0.009(4)
C28 0.021(4) 0.034(4) 0.033(4) -0.011(3) 0.007(3) -0.005(3)
C29 0.028(4) 0.031(4) 0.037(4) -0.006(4) 0.003(3) -0.013(3)
C30 0.019(4) 0.058(6) 0.039(5) -0.004(4) 0.001(3) -0.013(4)
C31 0.020(4) 0.041(5) 0.032(4) -0.008(3) 0.010(3) -0.007(3)
C32 0.052(6) 0.078(8) 0.091(8) -0.033(6) -0.049(6) 0.038(6)
C33 0.069(7) 0.091(8) 0.062(7) 0.026(6) 0.001(6) 0.045(6)
C34 0.028(4) 0.045(5) 0.057(6) -0.005(4) -0.008(4) 0.013(4)
C35 0.063(5) 0.030(4) 0.055(5) -0.008(3) 0.028(5) -0.006(5)
C36 0.075(7) 0.030(5) 0.042(5) -0.002(4) 0.023(5) 0.011(4)
C37 0.025(4) 0.035(4) 0.039(4) -0.004(4) 0.001(4) -0.001(3)
C38 0.028(4) 0.034(4) 0.042(5) 0.006(4) -0.003(4) 0.010(3)
C39 0.046(5) 0.021(4) 0.040(5) 0.000(3) 0.021(4) -0.009(4)
C40 0.023(4) 0.027(4) 0.027(3) 0.008(3) 0.000(3) 0.000(3)
C41 0.035(4) 0.025(4) 0.031(4) -0.001(3) 0.011(3) 0.000(3)
C42 0.030(4) 0.018(4) 0.028(4) -0.009(3) -0.004(3) 0.008(3)
C43 0.030(4) 0.032(4) 0.033(4) -0.018(3) 0.000(3) -0.009(3)
Gd2 0.01213(13) 0.01517(15) 0.01720(14) -0.00298(13) -0.00205(12) 0.00139(13)
Si5 0.0327(13) 0.0228(10) 0.0283(10) -0.0075(8) -0.0039(8) 0.0070(8)
Si6 0.0213(8) 0.0321(10) 0.0204(8) -0.0041(8) -0.0004(8) -0.0054(11)
Si7 0.0204(10) 0.0235(11) 0.0384(12) -0.0124(9) -0.0078(9) 0.0072(8)
Si8 0.0179(10) 0.0203(11) 0.0298(11) -0.0046(9) -0.0056(8) 0.0036(8)
O2 0.014(2) 0.038(3) 0.027(3) 0.004(2) -0.0040(19) -0.009(2)
N6 0.016(3) 0.023(3) 0.017(3) -0.005(2) 0.003(2) 0.004(2)
N7 0.020(3) 0.024(3) 0.014(3) 0.004(2) 0.000(2) 0.000(2)
N8 0.015(3) 0.017(3) 0.017(3) 0.002(2) -0.002(2) -0.001(2)
N9 0.016(3) 0.030(3) 0.024(3) -0.002(2) 0.003(2) -0.002(2)
N10 0.017(3) 0.022(3) 0.022(3) -0.004(3) -0.007(2) 0.005(2)
C51 0.015(3) 0.010(3) 0.022(3) -0.005(3) 0.004(3) -0.001(3)
C52 0.020(4) 0.028(4) 0.023(4) -0.003(3) -0.005(3) -0.004(3)
C53 0.021(4) 0.022(4) 0.030(4) 0.000(3) -0.001(3) -0.008(3)
C54 0.012(3) 0.032(4) 0.015(3) 0.007(3) -0.004(2) 0.000(3)
C55 0.015(3) 0.032(4) 0.029(4) 0.006(3) -0.004(3) 0.000(3)
C56 0.021(4) 0.052(5) 0.023(4) 0.011(3) 0.001(3) 0.000(3)
C57 0.022(4) 0.047(5) 0.034(4) 0.024(4) 0.002(3) -0.012(4)
C58 0.034(4) 0.030(4) 0.033(4) 0.012(3) -0.005(4) -0.003(3)
C59 0.021(4) 0.022(4) 0.023(4) 0.003(3) -0.010(3) -0.004(3)
C60 0.027(4) 0.024(4) 0.029(4) 0.008(3) -0.003(3) 0.000(3)
C61 0.042(5) 0.035(5) 0.063(6) -0.007(4) 0.002(4) -0.004(4)
C62 0.032(5) 0.064(6) 0.043(5) -0.009(4) -0.002(4) 0.012(4)
C63 0.028(4) 0.032(4) 0.035(4) -0.001(3) 0.006(3) 0.004(3)
C64 0.045(5) 0.046(6) 0.064(6) -0.018(5) -0.008(5) 0.000(4)
C65 0.032(5) 0.040(4) 0.047(5) 0.005(4) 0.010(4) 0.013(4)
C66 0.014(3) 0.023(4) 0.014(3) 0.003(3) -0.001(2) -0.008(3)
C67 0.008(3) 0.025(4) 0.021(4) -0.002(3) 0.008(3) -0.002(3)
C68 0.020(4) 0.034(4) 0.023(4) -0.004(3) 0.004(3) -0.007(3)
C69 0.020(4) 0.052(5) 0.016(4) 0.000(4) 0.000(3) -0.009(4)
C70 0.018(4) 0.031(4) 0.030(4) 0.014(3) -0.005(3) -0.009(3)
C71 0.011(3) 0.017(3) 0.020(3) 0.004(3) -0.004(3) -0.006(3)
C72 0.023(4) 0.025(4) 0.033(4) 0.010(3) 0.007(3) -0.002(3)
C73 0.024(4) 0.025(4) 0.055(5) 0.011(4) 0.000(4) 0.005(3)
C74 0.029(4) 0.021(4) 0.040(4) 0.002(3) -0.002(4) 0.003(3)
C75 0.035(4) 0.016(4) 0.034(4) -0.001(3) 0.007(3) 0.002(3)
C76 0.053(6) 0.022(4) 0.069(6) -0.009(4) -0.006(5) -0.002(4)
C77 0.032(4) 0.045(5) 0.033(4) 0.006(4) -0.004(3) 0.010(4)
C78 0.035(5) 0.045(5) 0.030(4) 0.011(4) -0.012(3) -0.007(4)
C79 0.049(7) 0.26(2) 0.095(10) 0.115(12) -0.030(7) -0.067(10)
C80 0.026(5) 0.110(9) 0.075(8) 0.048(7) -0.003(5) -0.009(5)
C81 0.014(4) 0.064(6) 0.051(5) 0.018(5) -0.010(3) -0.013(4)
C82 0.154(13) 0.060(7) 0.064(7) 0.017(5) -0.035(8) -0.012(8)
C83 0.060(7) 0.026(5) 0.193(14) -0.025(7) -0.020(8) -0.005(5)
C84 0.101(9) 0.046(6) 0.084(8) -0.022(5) 0.012(7) 0.011(6)
C85 0.035(5) 0.072(7) 0.027(4) -0.014(4) 0.012(3) -0.013(4)
C86 0.042(4) 0.033(4) 0.025(4) 0.000(4) -0.005(3) -0.007(4)
C87 0.020(4) 0.041(4) 0.024(3) 0.008(3) -0.002(3) -0.004(3)
C88 0.025(5) 0.074(7) 0.058(6) -0.045(5) 0.010(4) -0.005(4)
C89 0.084(7) 0.030(5) 0.105(9) -0.027(5) -0.070(7) 0.031(5)
C90 0.024(4) 0.018(4) 0.044(4) -0.010(3) -0.003(3) -0.006(3)
C91 0.017(4) 0.057(5) 0.044(5) -0.019(4) -0.007(3) 0.002(4)
C92 0.035(5) 0.037(5) 0.040(5) 0.002(4) -0.018(4) 0.000(4)
C93 0.020(4) 0.026(4) 0.042(5) -0.005(3) -0.009(3) -0.001(3)

loop_
_atom_type_symbol
_atom_type_description
_atom_type_scat_dispersion_real
_atom_type_scat_dispersion_imag
_atom_type_scat_source
C C 0.0033 0.0016 'International Tables Vol C Tables 4.2.6.8 and 6.1.1.4'
H H 0.0000 0.0000 'International Tables Vol C Tables 4.2.6.8 and 6.1.1.4'
N N 0.0061 0.0033 'International Tables Vol C Tables 4.2.6.8 and 6.1.1.4'
Gd Gd -0.1653 3.9035 'International Tables Vol C Tables 4.2.6.8 and 6.1.1.4'
O O 0.0106 0.0060 'International Tables Vol C Tables 4.2.6.8 and 6.1.1.4'
Si Si 0.0817 0.0704 'International Tables Vol C Tables 4.2.6.8 and 6.1.1.4'

loop_
_geom_angle_atom_site_label_1
_geom_angle_atom_site_label_2
_geom_angle_atom_site_label_3
_geom_angle
_geom_angle_site_symmetry_1
_geom_angle_site_symmetry_3
_geom_angle_publ_flag
N1 Gd1 N5 118.42(18) . . ?
N1 Gd1 N4 114.51(18) . . ?
N5 Gd1 N4 124.40(18) . . ?
N1 Gd1 O1 97.75(17) . . ?
N5 Gd1 O1 89.09(16) . . ?
N4 Gd1 O1 99.77(18) . . ?
N4 Si1 C32 110.7(3) . . ?
N4 Si1 C33 114.5(4) . . ?
C32 Si1 C33 107.3(5) . . ?
N4 Si1 C34 112.6(3) . . ?
C32 Si1 C34 107.2(4) . . ?
C33 Si1 C34 104.1(4) . . ?
N4 Si2 C36 115.1(4) . . ?
N4 Si2 C35 113.5(3) . . ?
C36 Si2 C35 107.5(3) . . ?
N4 Si2 C37 105.6(3) . . ?
C36 Si2 C37 106.1(4) . . ?
C35 Si2 C37 108.6(4) . . ?
N5 Si3 C39 110.6(3) . . ?
N5 Si3 C40 112.0(3) . . ?
C39 Si3 C40 106.5(3) . . ?
N5 Si3 C38 114.7(3) . . ?
C39 Si3 C38 104.4(4) . . ?
C40 Si3 C38 108.0(3) . . ?
N5 Si4 C41 113.7(3) . . ?
N5 Si4 C42 110.5(3) . . ?
C41 Si4 C42 103.8(3) . . ?
N5 Si4 C43 112.8(3) . . ?
C41 Si4 C43 108.5(3) . . ?
C42 Si4 C43 106.9(3) . . ?
C28 O1 C31 110.1(5) . . ?
C28 O1 Gd1 124.9(3) . . ?
C31 O1 Gd1 124.8(4) . . ?
C1 N1 Gd1 164.9(4) . . ?
C2 N2 C1 110.6(5) . . ?
C2 N2 C4 123.3(5) . . ?
C1 N2 C4 126.0(5) . . ?
C3 N3 C1 110.4(5) . . ?
C3 N3 C16 124.2(5) . . ?
C1 N3 C16 121.9(5) . . ?
Si1 N4 Si2 121.5(3) . . ?
Si1 N4 Gd1 132.9(3) . . ?
Si2 N4 Gd1 105.6(3) . . ?
Si3 N5 Si4 118.0(3) . . ?
Si3 N5 Gd1 119.9(3) . . ?
Si4 N5 Gd1 121.7(3) . . ?
N1 C1 N2 128.9(5) . . ?
N1 C1 N3 128.7(5) . . ?
N2 C1 N3 102.4(5) . . ?
C3 C2 N2 107.9(5) . . ?
C2 C3 N3 108.8(5) . . ?
C5 C4 C9 122.8(5) . . ?
C5 C4 N2 118.8(5) . . ?
C9 C4 N2 118.3(5) . . ?
C4 C5 C6 117.6(6) . . ?
C4 C5 C13 123.9(6) . . ?
C6 C5 C13 118.3(5) . . ?
C7 C6 C5 119.8(6) . . ?
C8 C7 C6 121.0(7) . . ?
C7 C8 C9 121.7(7) . . ?
C8 C9 C4 117.0(6) . . ?
C8 C9 C10 122.0(6) . . ?
C4 C9 C10 120.8(6) . . ?
C9 C10 C12 111.5(5) . . ?
C9 C10 C11 112.6(6) . . ?
C12 C10 C11 109.4(5) . . ?
C5 C13 C15 112.2(6) . . ?
C5 C13 C14 111.0(5) . . ?
C15 C13 C14 110.0(6) . . ?
C21 C16 C17 122.4(6) . . ?
C21 C16 N3 119.4(6) . . ?
C17 C16 N3 118.2(5) . . ?
C18 C17 C16 118.1(6) . . ?
C18 C17 C25 119.6(6) . . ?
C16 C17 C25 122.2(6) . . ?
C19 C18 C17 120.4(6) . . ?
C20 C19 C18 120.2(6) . . ?
C19 C20 C21 122.1(6) . . ?
C16 C21 C20 116.8(6) . . ?
C16 C21 C22 123.2(6) . . ?
C20 C21 C22 120.0(6) . . ?
C21 C22 C23 112.7(6) . . ?
C21 C22 C24 110.3(5) . . ?
C23 C22 C24 109.8(5) . . ?
C17 C25 C26 112.9(6) . . ?
C17 C25 C27 111.2(5) . . ?
C26 C25 C27 110.0(6) . . ?
O1 C28 C29 104.9(5) . . ?
C30 C29 C28 102.5(6) . . ?
C29 C30 C31 103.1(6) . . ?
O1 C31 C30 104.4(5) . . ?
N6 Gd2 N9 113.32(18) . . ?
N6 Gd2 N10 125.72(18) . . ?
N9 Gd2 N10 115.68(18) . . ?
N6 Gd2 O2 95.71(17) . . ?
N9 Gd2 O2 109.22(17) . . ?
N10 Gd2 O2 89.25(17) . . ?
N9 Si5 C83 114.1(4) . . ?
N9 Si5 C82 110.6(4) . . ?
C83 Si5 C82 108.3(6) . . ?
N9 Si5 C84 112.1(4) . . ?
C83 Si5 C84 105.5(5) . . ?
C82 Si5 C84 105.8(5) . . ?
N9 Si6 C86 113.9(3) . . ?
N9 Si6 C85 117.2(3) . . ?
C86 Si6 C85 105.1(3) . . ?
N9 Si6 C87 105.7(3) . . ?
C86 Si6 C87 107.8(3) . . ?
C85 Si6 C87 106.6(3) . . ?
N10 Si7 C88 112.7(3) . . ?
N10 Si7 C90 109.9(3) . . ?
C88 Si7 C90 106.1(4) . . ?
N10 Si7 C89 113.0(3) . . ?
C88 Si7 C89 108.5(5) . . ?
C90 Si7 C89 106.2(4) . . ?
N10 Si8 C93 111.5(3) . . ?
N10 Si8 C91 113.9(3) . . ?
C93 Si8 C91 105.0(4) . . ?
N10 Si8 C92 112.0(3) . . ?
C93 Si8 C92 107.7(4) . . ?
C91 Si8 C92 106.4(4) . . ?
C78 O2 C81 108.6(5) . . ?
C78 O2 Gd2 124.3(4) . . ?
C81 O2 Gd2 126.9(4) . . ?
C51 N6 Gd2 166.1(5) . . ?
C52 N7 C51 110.0(5) . . ?
C52 N7 C54 124.0(5) . . ?
C51 N7 C54 125.9(5) . . ?
C53 N8 C51 110.6(5) . . ?
C53 N8 C66 122.7(5) . . ?
C51 N8 C66 123.4(5) . . ?
Si6 N9 Si5 125.8(3) . . ?
Si6 N9 Gd2 108.5(3) . . ?
Si5 N9 Gd2 125.6(3) . . ?
Si7 N10 Si8 120.9(3) . . ?
Si7 N10 Gd2 116.1(2) . . ?
Si8 N10 Gd2 123.0(3) . . ?
N6 C51 N7 128.8(6) . . ?
N6 C51 N8 129.0(6) . . ?
N7 C51 N8 102.3(5) . . ?
C53 C52 N7 108.6(6) . . ?
C52 C53 N8 108.5(6) . . ?
C55 C54 C59 121.9(6) . . ?
C55 C54 N7 118.7(6) . . ?
C59 C54 N7 119.4(6) . . ?
C56 C55 C54 118.2(6) . . ?
C56 C55 C63 119.6(6) . . ?
C54 C55 C63 122.3(6) . . ?
C57 C56 C55 120.8(7) . . ?
C56 C57 C58 120.1(6) . . ?
C57 C58 C59 121.7(7) . . ?
C58 C59 C54 117.3(6) . . ?
C58 C59 C60 120.8(7) . . ?
C54 C59 C60 121.8(6) . . ?
C59 C60 C61 114.5(6) . . ?
C59 C60 C62 110.8(6) . . ?
C61 C60 C62 109.2(7) . . ?
C55 C63 C65 112.4(6) . . ?
C55 C63 C64 111.5(6) . . ?
C65 C63 C64 110.2(7) . . ?
C71 C66 C67 122.4(6) . . ?
C71 C66 N8 119.6(6) . . ?
C67 C66 N8 118.0(6) . . ?
C68 C67 C66 117.4(6) . . ?
C68 C67 C75 121.2(6) . . ?
C66 C67 C75 121.2(6) . . ?
C69 C68 C67 121.5(7) . . ?
C68 C69 C70 120.1(7) . . ?
C69 C70 C71 122.1(6) . . ?
C66 C71 C70 116.6(6) . . ?
C66 C71 C72 121.8(6) . . ?
C70 C71 C72 121.6(6) . . ?
C71 C72 C74 110.4(5) . . ?
C71 C72 C73 112.3(6) . . ?
C74 C72 C73 110.3(5) . . ?
C67 C75 C76 112.5(6) . . ?
C67 C75 C77 110.5(6) . . ?
C76 C75 C77 111.0(6) . . ?
C79 C78 O2 107.0(7) . . ?
C80 C79 C78 111.4(9) . . ?
C79 C80 C81 106.8(8) . . ?
O2 C81 C80 105.3(6) . . ?

loop_
_geom_bond_atom_site_label_1
_geom_bond_atom_site_label_2
_geom_bond_distance
_geom_bond_site_symmetry_2
_geom_bond_publ_flag
Gd1 N1 2.172(5) . ?
Gd1 N5 2.311(5) . ?
Gd1 N4 2.316(5) . ?
Gd1 O1 2.366(4) . ?
Si1 N4 1.672(6) . ?
Si1 C32 1.852(10) . ?
Si1 C33 1.880(10) . ?
Si1 C34 1.893(8) . ?
Si2 N4 1.747(6) . ?
Si2 C36 1.865(8) . ?
Si2 C35 1.866(7) . ?
Si2 C37 1.881(7) . ?
Si3 N5 1.717(5) . ?
Si3 C39 1.873(7) . ?
Si3 C40 1.873(6) . ?
Si3 C38 1.884(7) . ?
Si4 N5 1.722(5) . ?
Si4 C41 1.881(7) . ?
Si4 C42 1.884(7) . ?
Si4 C43 1.884(7) . ?
O1 C28 1.450(8) . ?
O1 C31 1.469(7) . ?
N1 C1 1.242(7) . ?
N2 C2 1.403(7) . ?
N2 C1 1.421(7) . ?
N2 C4 1.427(7) . ?
N3 C3 1.394(7) . ?
N3 C1 1.423(7) . ?
N3 C16 1.438(8) . ?
C2 C3 1.337(9) . ?
C4 C5 1.390(8) . ?
C4 C9 1.414(8) . ?
C5 C6 1.417(9) . ?
C5 C13 1.506(9) . ?
C6 C7 1.382(10) . ?
C7 C8 1.377(10) . ?
C8 C9 1.380(9) . ?
C9 C10 1.504(9) . ?
C10 C12 1.518(9) . ?
C10 C11 1.551(9) . ?
C13 C15 1.524(9) . ?
C13 C14 1.528(9) . ?
C16 C21 1.395(9) . ?
C16 C17 1.400(9) . ?
C17 C18 1.392(9) . ?
C17 C25 1.514(9) . ?
C18 C19 1.390(10) . ?
C19 C20 1.360(10) . ?
C20 C21 1.402(9) . ?
C21 C22 1.516(9) . ?
C22 C23 1.533(9) . ?
C22 C24 1.535(9) . ?
C25 C26 1.517(9) . ?
C25 C27 1.539(9) . ?
C28 C29 1.522(9) . ?
C29 C30 1.510(10) . ?
C30 C31 1.513(9) . ?
Gd2 N6 2.180(5) . ?
Gd2 N9 2.275(5) . ?
Gd2 N10 2.326(5) . ?
Gd2 O2 2.392(4) . ?
Si5 N9 1.726(6) . ?
Si5 C83 1.825(10) . ?
Si5 C82 1.857(9) . ?
Si5 C84 1.893(10) . ?
Si6 N9 1.698(5) . ?
Si6 C86 1.867(7) . ?
Si6 C85 1.871(7) . ?
Si6 C87 1.912(7) . ?
Si7 N10 1.696(5) . ?
Si7 C88 1.880(9) . ?
Si7 C90 1.883(7) . ?
Si7 C89 1.895(8) . ?
Si8 N10 1.718(5) . ?
Si8 C93 1.868(7) . ?
Si8 C91 1.879(7) . ?
Si8 C92 1.882(8) . ?
O2 C78 1.431(8) . ?
O2 C81 1.476(8) . ?
N6 C51 1.259(8) . ?
N7 C52 1.398(8) . ?
N7 C51 1.412(8) . ?
N7 C54 1.428(8) . ?
N8 C53 1.383(8) . ?
N8 C51 1.419(7) . ?
N8 C66 1.426(7) . ?
C52 C53 1.320(9) . ?
C54 C55 1.404(9) . ?
C54 C59 1.404(10) . ?
C55 C56 1.390(9) . ?
C55 C63 1.517(10) . ?
C56 C57 1.378(10) . ?
C57 C58 1.382(10) . ?
C58 C59 1.387(9) . ?
C59 C60 1.508(10) . ?
C60 C61 1.520(10) . ?
C60 C62 1.524(10) . ?
C63 C65 1.523(10) . ?
C63 C64 1.529(11) . ?
C66 C71 1.399(9) . ?
C66 C67 1.416(9) . ?
C67 C68 1.388(9) . ?
C67 C75 1.506(9) . ?
C68 C69 1.371(10) . ?
C69 C70 1.374(10) . ?
C70 C71 1.399(9) . ?
C71 C72 1.506(9) . ?
C72 C74 1.533(9) . ?
C72 C73 1.537(9) . ?
C75 C76 1.518(10) . ?
C75 C77 1.528(9) . ?
C78 C79 1.424(12) . ?
C79 C80 1.394(13) . ?
C80 C81 1.492(12) . ?

loop_
_geom_torsion_atom_site_label_1
_geom_torsion_atom_site_label_2
_geom_torsion_atom_site_label_3
_geom_torsion_atom_site_label_4
_geom_torsion
_geom_torsion_site_symmetry_1
_geom_torsion_site_symmetry_2
_geom_torsion_site_symmetry_3
_geom_torsion_site_symmetry_4
_geom_torsion_publ_flag
N1 Gd1 O1 C28 1.1(5) . . . . ?
N5 Gd1 O1 C28 119.7(5) . . . . ?
N4 Gd1 O1 C28 -115.5(5) . . . . ?
N1 Gd1 O1 C31 -172.3(5) . . . . ?
N5 Gd1 O1 C31 -53.7(5) . . . . ?
N4 Gd1 O1 C31 71.1(5) . . . . ?
N5 Gd1 N1 C1 25.9(17) . . . . ?
N4 Gd1 N1 C1 -136.4(16) . . . . ?
O1 Gd1 N1 C1 119.1(17) . . . . ?
C32 Si1 N4 Si2 -152.5(5) . . . . ?
C33 Si1 N4 Si2 -31.1(6) . . . . ?
C34 Si1 N4 Si2 87.5(5) . . . . ?
C32 Si1 N4 Gd1 30.7(6) . . . . ?
C33 Si1 N4 Gd1 152.1(5) . . . . ?
C34 Si1 N4 Gd1 -89.3(5) . . . . ?
C36 Si2 N4 Si1 67.6(5) . . . . ?
C35 Si2 N4 Si1 -56.9(5) . . . . ?
C37 Si2 N4 Si1 -175.7(4) . . . . ?
C36 Si2 N4 Gd1 -114.8(3) . . . . ?
C35 Si2 N4 Gd1 120.7(3) . . . . ?
C37 Si2 N4 Gd1 1.9(4) . . . . ?
N1 Gd1 N4 Si1 -95.5(4) . . . . ?
N5 Gd1 N4 Si1 103.4(4) . . . . ?
O1 Gd1 N4 Si1 7.7(4) . . . . ?
N1 Gd1 N4 Si2 87.3(3) . . . . ?
N5 Gd1 N4 Si2 -73.8(3) . . . . ?
O1 Gd1 N4 Si2 -169.5(2) . . . . ?
C39 Si3 N5 Si4 157.8(4) . . . . ?
C40 Si3 N5 Si4 -83.6(4) . . . . ?
C38 Si3 N5 Si4 40.0(5) . . . . ?
C39 Si3 N5 Gd1 -29.3(4) . . . . ?
C40 Si3 N5 Gd1 89.3(3) . . . . ?
C38 Si3 N5 Gd1 -147.0(3) . . . . ?
C41 Si4 N5 Si3 39.1(4) . . . . ?
C42 Si4 N5 Si3 155.4(3) . . . . ?
C43 Si4 N5 Si3 -85.0(4) . . . . ?
C41 Si4 N5 Gd1 -133.7(3) . . . . ?
C42 Si4 N5 Gd1 -17.4(4) . . . . ?
C43 Si4 N5 Gd1 102.2(4) . . . . ?
N1 Gd1 N5 Si3 21.4(4) . . . . ?
N4 Gd1 N5 Si3 -178.2(3) . . . . ?
O1 Gd1 N5 Si3 -77.0(3) . . . . ?
N1 Gd1 N5 Si4 -166.0(3) . . . . ?
N4 Gd1 N5 Si4 -5.5(4) . . . . ?
O1 Gd1 N5 Si4 95.7(3) . . . . ?
Gd1 N1 C1 N2 -118.0(16) . . . . ?
Gd1 N1 C1 N3 61.5(19) . . . . ?
C2 N2 C1 N1 179.8(6) . . . . ?
C4 N2 C1 N1 -3.9(9) . . . . ?
C2 N2 C1 N3 0.2(6) . . . . ?
C4 N2 C1 N3 176.5(5) . . . . ?
C3 N3 C1 N1 179.3(6) . . . . ?
C16 N3 C1 N1 19.8(9) . . . . ?
C3 N3 C1 N2 -1.1(6) . . . . ?
C16 N3 C1 N2 -160.6(5) . . . . ?
C1 N2 C2 C3 0.9(7) . . . . ?
C4 N2 C2 C3 -175.6(5) . . . . ?
N2 C2 C3 N3 -1.5(7) . . . . ?
C1 N3 C3 C2 1.7(7) . . . . ?
C16 N3 C3 C2 160.7(5) . . . . ?
C2 N2 C4 C5 -76.1(7) . . . . ?
C1 N2 C4 C5 108.0(6) . . . . ?
C2 N2 C4 C9 105.2(7) . . . . ?
C1 N2 C4 C9 -70.7(7) . . . . ?
C9 C4 C5 C6 -1.5(9) . . . . ?
N2 C4 C5 C6 179.8(5) . . . . ?
C9 C4 C5 C13 -177.0(6) . . . . ?
N2 C4 C5 C13 4.4(8) . . . . ?
C4 C5 C6 C7 2.3(9) . . . . ?
C13 C5 C6 C7 178.0(6) . . . . ?
C5 C6 C7 C8 -2.5(11) . . . . ?
C6 C7 C8 C9 2.0(12) . . . . ?
C7 C8 C9 C4 -1.2(10) . . . . ?
C7 C8 C9 C10 -177.3(7) . . . . ?
C5 C4 C9 C8 1.0(9) . . . . ?
N2 C4 C9 C8 179.6(5) . . . . ?
C5 C4 C9 C10 177.2(5) . . . . ?
N2 C4 C9 C10 -4.2(8) . . . . ?
C8 C9 C10 C12 94.2(8) . . . . ?
C4 C9 C10 C12 -81.8(7) . . . . ?
C8 C9 C10 C11 -29.2(9) . . . . ?
C4 C9 C10 C11 154.8(6) . . . . ?
C4 C5 C13 C15 -133.5(6) . . . . ?
C6 C5 C13 C15 51.1(8) . . . . ?
C4 C5 C13 C14 103.0(7) . . . . ?
C6 C5 C13 C14 -72.4(7) . . . . ?
C3 N3 C16 C21 97.4(7) . . . . ?
C1 N3 C16 C21 -106.0(6) . . . . ?
C3 N3 C16 C17 -81.1(7) . . . . ?
C1 N3 C16 C17 75.6(7) . . . . ?
C21 C16 C17 C18 0.9(9) . . . . ?
N3 C16 C17 C18 179.3(5) . . . . ?
C21 C16 C17 C25 -177.0(6) . . . . ?
N3 C16 C17 C25 1.4(9) . . . . ?
C16 C17 C18 C19 -0.2(9) . . . . ?
C25 C17 C18 C19 177.7(6) . . . . ?
C17 C18 C19 C20 -1.2(10) . . . . ?
C18 C19 C20 C21 2.0(10) . . . . ?
C17 C16 C21 C20 -0.1(9) . . . . ?
N3 C16 C21 C20 -178.5(5) . . . . ?
C17 C16 C21 C22 179.7(6) . . . . ?
N3 C16 C21 C22 1.3(9) . . . . ?
C19 C20 C21 C16 -1.4(10) . . . . ?
C19 C20 C21 C22 178.8(6) . . . . ?
C16 C21 C22 C23 128.6(6) . . . . ?
C20 C21 C22 C23 -51.5(8) . . . . ?
C16 C21 C22 C24 -108.2(7) . . . . ?
C20 C21 C22 C24 71.6(8) . . . . ?
C18 C17 C25 C26 58.8(8) . . . . ?
C16 C17 C25 C26 -123.4(7) . . . . ?
C18 C17 C25 C27 -65.5(8) . . . . ?
C16 C17 C25 C27 112.4(7) . . . . ?
C31 O1 C28 C29 11.9(7) . . . . ?
Gd1 O1 C28 C29 -162.3(4) . . . . ?
O1 C28 C29 C30 -31.4(7) . . . . ?
C28 C29 C30 C31 38.8(7) . . . . ?
C28 O1 C31 C30 12.5(7) . . . . ?
Gd1 O1 C31 C30 -173.3(4) . . . . ?
C29 C30 C31 O1 -31.9(7) . . . . ?
N6 Gd2 O2 C78 -11.5(5) . . . . ?
N9 Gd2 O2 C78 105.6(5) . . . . ?
N10 Gd2 O2 C78 -137.3(5) . . . . ?
N6 Gd2 O2 C81 162.2(6) . . . . ?
N9 Gd2 O2 C81 -80.7(6) . . . . ?
N10 Gd2 O2 C81 36.4(6) . . . . ?
N9 Gd2 N6 C51 121.6(18) . . . . ?
N10 Gd2 N6 C51 -31.4(19) . . . . ?
O2 Gd2 N6 C51 -124.6(18) . . . . ?
C86 Si6 N9 Si5 70.6(5) . . . . ?
C85 Si6 N9 Si5 -52.7(5) . . . . ?
C87 Si6 N9 Si5 -171.3(4) . . . . ?
C86 Si6 N9 Gd2 -112.7(3) . . . . ?
C85 Si6 N9 Gd2 124.0(3) . . . . ?
C87 Si6 N9 Gd2 5.5(3) . . . . ?
C83 Si5 N9 Si6 -93.7(6) . . . . ?
C82 Si5 N9 Si6 143.9(5) . . . . ?
C84 Si5 N9 Si6 26.1(6) . . . . ?
C83 Si5 N9 Gd2 90.1(6) . . . . ?
C82 Si5 N9 Gd2 -32.3(6) . . . . ?
C84 Si5 N9 Gd2 -150.1(4) . . . . ?
N6 Gd2 N9 Si6 -88.1(3) . . . . ?
N10 Gd2 N9 Si6 67.8(3) . . . . ?
O2 Gd2 N9 Si6 166.6(2) . . . . ?
N6 Gd2 N9 Si5 88.7(3) . . . . ?
N10 Gd2 N9 Si5 -115.4(3) . . . . ?
O2 Gd2 N9 Si5 -16.7(4) . . . . ?
C88 Si7 N10 Si8 82.3(5) . . . . ?
C90 Si7 N10 Si8 -159.5(4) . . . . ?
C89 Si7 N10 Si8 -41.1(6) . . . . ?
C88 Si7 N10 Gd2 -96.8(4) . . . . ?
C90 Si7 N10 Gd2 21.3(4) . . . . ?
C89 Si7 N10 Gd2 139.7(4) . . . . ?
C93 Si8 N10 Si7 -157.8(4) . . . . ?
C91 Si8 N10 Si7 -39.2(5) . . . . ?
C92 Si8 N10 Si7 81.5(5) . . . . ?
C93 Si8 N10 Gd2 21.3(4) . . . . ?
C91 Si8 N10 Gd2 139.9(4) . . . . ?
C92 Si8 N10 Gd2 -99.4(4) . . . . ?
N6 Gd2 N10 Si7 -10.7(4) . . . . ?
N9 Gd2 N10 Si7 -163.1(3) . . . . ?
O2 Gd2 N10 Si7 85.8(3) . . . . ?
N6 Gd2 N10 Si8 170.2(3) . . . . ?
N9 Gd2 N10 Si8 17.7(4) . . . . ?
O2 Gd2 N10 Si8 -93.3(3) . . . . ?
Gd2 N6 C51 N7 125.0(17) . . . . ?
Gd2 N6 C51 N8 -54(2) . . . . ?
C52 N7 C51 N6 -179.8(6) . . . . ?
C54 N7 C51 N6 2.5(10) . . . . ?
C52 N7 C51 N8 -0.2(6) . . . . ?
C54 N7 C51 N8 -177.9(6) . . . . ?
C53 N8 C51 N6 -179.6(6) . . . . ?
C66 N8 C51 N6 -19.8(10) . . . . ?
C53 N8 C51 N7 0.8(6) . . . . ?
C66 N8 C51 N7 160.7(6) . . . . ?
C51 N7 C52 C53 -0.5(8) . . . . ?
C54 N7 C52 C53 177.3(6) . . . . ?
N7 C52 C53 N8 1.0(8) . . . . ?
C51 N8 C53 C52 -1.2(8) . . . . ?
C66 N8 C53 C52 -161.2(6) . . . . ?
C52 N7 C54 C55 76.1(8) . . . . ?
C51 N7 C54 C55 -106.5(7) . . . . ?
C52 N7 C54 C59 -101.7(7) . . . . ?
C51 N7 C54 C59 75.7(8) . . . . ?
C59 C54 C55 C56 0.6(9) . . . . ?
N7 C54 C55 C56 -177.2(5) . . . . ?
C59 C54 C55 C63 178.6(6) . . . . ?
N7 C54 C55 C63 0.9(9) . . . . ?
C54 C55 C56 C57 -1.5(10) . . . . ?
C63 C55 C56 C57 -179.6(6) . . . . ?
C55 C56 C57 C58 2.2(11) . . . . ?
C56 C57 C58 C59 -2.0(11) . . . . ?
C57 C58 C59 C54 1.0(10) . . . . ?
C57 C58 C59 C60 178.5(6) . . . . ?
C55 C54 C59 C58 -0.3(9) . . . . ?
N7 C54 C59 C58 177.4(6) . . . . ?
C55 C54 C59 C60 -177.8(6) . . . . ?
N7 C54 C59 C60 0.0(9) . . . . ?
C58 C59 C60 C61 26.3(9) . . . . ?
C54 C59 C60 C61 -156.3(6) . . . . ?
C58 C59 C60 C62 -97.7(8) . . . . ?
C54 C59 C60 C62 79.6(8) . . . . ?
C56 C55 C63 C65 -53.8(9) . . . . ?
C54 C55 C63 C65 128.2(7) . . . . ?
C56 C55 C63 C64 70.5(9) . . . . ?
C54 C55 C63 C64 -107.5(8) . . . . ?
C53 N8 C66 C71 -87.6(8) . . . . ?
C51 N8 C66 C71 114.9(7) . . . . ?
C53 N8 C66 C67 89.9(7) . . . . ?
C51 N8 C66 C67 -67.6(8) . . . . ?
C71 C66 C67 C68 -1.2(9) . . . . ?
N8 C66 C67 C68 -178.6(6) . . . . ?
C71 C66 C67 C75 173.7(6) . . . . ?
N8 C66 C67 C75 -3.8(9) . . . . ?
C66 C67 C68 C69 1.9(10) . . . . ?
C75 C67 C68 C69 -173.0(6) . . . . ?
C67 C68 C69 C70 -1.6(10) . . . . ?
C68 C69 C70 C71 0.7(10) . . . . ?
C67 C66 C71 C70 0.3(9) . . . . ?
N8 C66 C71 C70 177.7(5) . . . . ?
C67 C66 C71 C72 -176.9(6) . . . . ?
N8 C66 C71 C72 0.5(9) . . . . ?
C69 C70 C71 C66 0.0(9) . . . . ?
C69 C70 C71 C72 177.2(6) . . . . ?
C66 C71 C72 C74 97.4(7) . . . . ?
C70 C71 C72 C74 -79.7(8) . . . . ?
C66 C71 C72 C73 -139.1(6) . . . . ?
C70 C71 C72 C73 43.9(8) . . . . ?
C68 C67 C75 C76 -57.1(8) . . . . ?
C66 C67 C75 C76 128.2(7) . . . . ?
C68 C67 C75 C77 67.6(8) . . . . ?
C66 C67 C75 C77 -107.1(7) . . . . ?
C81 O2 C78 C79 1.6(11) . . . . ?
Gd2 O2 C78 C79 176.3(9) . . . . ?
O2 C78 C79 C80 -7.4(17) . . . . ?
C78 C79 C80 C81 9.9(18) . . . . ?
C78 O2 C81 C80 4.1(10) . . . . ?
Gd2 O2 C81 C80 -170.4(6) . . . . ?
C79 C80 C81 O2 -8.4(14) . . . . ?
